data_7236755
loop_
_publ_author_name
'Cho, Yang-Jin'
'Kim, So-Yoen'
'Kim, Jin-Hyoung'
'Crandell, Douglas W.'
'Baik, Mu-Hyun'
'Lee, Jiwon'
'Kim, Chul Hoon'
'Son, Ho-Jin'
'Han, Won-Sik'
'Kang, Sang Ook'

_publ_section_title
;
 Important role of ancillary ligand in the emission behaviours of
 blue-emitting heteroleptic Ir(iii) complexes
;
_journal_issue 18
_journal_name_full 'Journal of Materials Chemistry C'
_journal_page_first 4480
_journal_paper_doi 10.1039/C7TC00844A
_journal_volume 5
_journal_year 2017
_chemical_formula_moiety 'C31 H21 F10 Ir N2 O2'
_chemical_formula_sum 'C31 H21 F10 Ir N2 O2'
_chemical_formula_weight 835.70
_chemical_name_common k130801
_chemical_name_systematic Ir(dfCF3)2acac
_space_group_crystal_system orthorhombic
_space_group_IT_number 56
_space_group_name_Hall '-P 2ab 2ac'
_space_group_name_H-M_alt 'P c c n'
_atom_sites_solution_hydrogens geom
_atom_sites_solution_primary direct
_audit_creation_method SHELXL-2014/7
_audit_update_record
;
2017-01-03 deposited with the CCDC.
2017-04-10 downloaded from the CCDC.
;
_cell_angle_alpha 90
_cell_angle_beta 90
_cell_angle_gamma 90
_cell_formula_units_Z 4
_cell_length_a 21.2811(13)
_cell_length_b 7.9273(5)
_cell_length_c 17.6973(11)
_cell_measurement_reflns_used 8705
_cell_measurement_temperature 293(2)
_cell_measurement_theta_max 28.306
_cell_measurement_theta_min 2.234
_cell_volume 2985.6(3)
_computing_cell_refinement 'SMART (Bruker, 1999)'
_computing_data_collection 'SMART (Bruker, 1999)'
_computing_data_reduction 'SAINT-Plus (Bruker, 1999)'
_computing_molecular_graphics 'Ortep-3 for Windows (Farrugia, 1997)'
_computing_publication_material 'SHELXL-2014/7 (Sheldrick, 2014)'
_computing_structure_refinement 'SHELXL-2014/7 (Sheldrick, 2014)'
_computing_structure_solution 'SHELXL-2014/7 (Sheldrick, 2014)'
_diffrn_ambient_temperature 293(2)
_diffrn_measured_fraction_theta_full 1.000
_diffrn_measured_fraction_theta_max 1.000
_diffrn_measurement_device_type 'Bruker SMART 1000 CCD diffractometer'
_diffrn_measurement_method \w-scans
_diffrn_radiation_type MoK\a
_diffrn_radiation_wavelength 0.71073
_diffrn_reflns_av_R_equivalents 0.0377
_diffrn_reflns_av_unetI/netI 0.0173
_diffrn_reflns_Laue_measured_fraction_full 1.000
_diffrn_reflns_Laue_measured_fraction_max 1.000
_diffrn_reflns_limit_h_max 28
_diffrn_reflns_limit_h_min -28
_diffrn_reflns_limit_k_max 10
_diffrn_reflns_limit_k_min -10
_diffrn_reflns_limit_l_max 23
_diffrn_reflns_limit_l_min -23
_diffrn_reflns_number 38254
_diffrn_reflns_point_group_measured_fraction_full 1.000
_diffrn_reflns_point_group_measured_fraction_max 1.000
_diffrn_reflns_theta_full 25.242
_diffrn_reflns_theta_max 28.311
_diffrn_reflns_theta_min 2.302
_exptl_absorpt_coefficient_mu 4.567
_exptl_absorpt_correction_type multi-scan
_exptl_absorpt_process_details 'SADABS (Sheldric, 1996)'
_exptl_crystal_colour yellow
_exptl_crystal_density_diffrn 1.859
_exptl_crystal_description block
_exptl_crystal_F_000 1616
_exptl_crystal_size_max 0.250
_exptl_crystal_size_mid 0.180
_exptl_crystal_size_min 0.120
_exptl_transmission_factor_max 0.575
_exptl_transmission_factor_min 0.384
_refine_diff_density_max 2.258
_refine_diff_density_min -0.740
_refine_diff_density_rms 0.114
_refine_ls_extinction_coef 0.00094(11)
_refine_ls_extinction_expression Fc^*^=kFc[1+0.001xFc^2^\l^3^/sin(2\q)]^-1/4^
_refine_ls_extinction_method 'SHELXL-2014/7 (Sheldrick 2014'
_refine_ls_goodness_of_fit_ref 0.983
_refine_ls_hydrogen_treatment constr
_refine_ls_matrix_type full
_refine_ls_number_parameters 212
_refine_ls_number_reflns 3719
_refine_ls_number_restraints 0
_refine_ls_restrained_S_all 0.983
_refine_ls_R_factor_all 0.0393
_refine_ls_R_factor_gt 0.0294
_refine_ls_shift/su_max 0.000
_refine_ls_shift/su_mean 0.000
_refine_ls_structure_factor_coef Fsqd
_refine_ls_weighting_details 'w=1/[\s^2^(Fo^2^)+(0.0411P)^2^+8.4277P] where P=(Fo^2^+2Fc^2^)/3'
_refine_ls_weighting_scheme calc
_refine_ls_wR_factor_gt 0.0743
_refine_ls_wR_factor_ref 0.0821
_reflns_Friedel_coverage 0.000
_reflns_number_gt 2850
_reflns_number_total 3719
_reflns_threshold_expression 'I > 2\s(I)'
_cod_data_source_file c7tc00844a2.cif
_cod_data_source_block shelx
_cod_database_code 7236755
_shelx_shelxl_version_number 2014/7
_shelx_space_group_comment
;
The symmetry employed for this shelxl refinement is uniquely defined
by the following loop, which should always be used as a source of
symmetry information in preference to the above space-group names.
They are only intended as comments.
;
_shelx_estimated_absorpt_t_min 0.395
_shelx_estimated_absorpt_t_max 0.610

loop_
_space_group_symop_operation_xyz
'x, y, z'
'-x+1/2, -y+1/2, z'
'-x, y+1/2, -z+1/2'
'x+1/2, -y, -z+1/2'
'-x, -y, -z'
'x-1/2, y-1/2, -z'
'x, -y-1/2, z-1/2'
'-x-1/2, y, z-1/2'

loop_
_atom_site_label
_atom_site_type_symbol
_atom_site_fract_x
_atom_site_fract_y
_atom_site_fract_z
_atom_site_U_iso_or_equiv
_atom_site_adp_type
_atom_site_occupancy
_atom_site_site_symmetry_order
_atom_site_calc_flag
_atom_site_refinement_flags_posn
_atom_site_refinement_flags_adp
_atom_site_refinement_flags_occupancy
Ir1 Ir 0.2500 0.7500 0.00981(2) 0.03094(9) Uani 1 2 d S T P
F1 F 0.45241(14) 0.7696(4) -0.1569(2) 0.0691(9) Uani 1 1 d . . .
F2 F 0.32160(17) 0.3054(5) -0.2008(2) 0.0974(14) Uani 1 1 d . . .
F3 F 0.49214(18) 0.4842(8) -0.2190(4) 0.161(3) Uani 1 1 d . . .
F4 F 0.4364(3) 0.5772(10) -0.2987(3) 0.184(3) Uani 1 1 d . . .
F5 F 0.4250(3) 0.3352(8) -0.2667(4) 0.191(4) Uani 1 1 d . . .
O1 O 0.30289(14) 0.6266(4) 0.09534(16) 0.0468(7) Uani 1 1 d . . .
N1 N 0.31797(16) 0.9301(4) 0.00508(18) 0.0380(7) Uani 1 1 d . . .
C1 C 0.30364(16) 0.6502(4) -0.06924(19) 0.0304(7) Uani 1 1 d . . .
C2 C 0.35890(17) 0.7432(4) -0.0862(2) 0.0347(7) Uani 1 1 d . . .
C3 C 0.39949(18) 0.6828(6) -0.1404(2) 0.0435(9) Uani 1 1 d . . .
C4 C 0.3893(2) 0.5355(6) -0.1814(3) 0.0502(10) Uani 1 1 d . . .
C5 C 0.3347(2) 0.4488(6) -0.1630(3) 0.0535(11) Uani 1 1 d . . .
C6 C 0.29332(19) 0.5011(5) -0.1095(2) 0.0436(9) Uani 1 1 d . . .
H6 H 0.2577 0.4369 -0.0995 0.052 Uiso 1 1 calc R U .
C7 C 0.4351(3) 0.4753(9) -0.2406(4) 0.0761(18) Uani 1 1 d . . .
C8 C 0.36603(18) 0.9029(5) -0.0445(2) 0.0365(8) Uani 1 1 d . . .
C9 C 0.3169(2) 1.0742(5) 0.0451(3) 0.0518(11) Uani 1 1 d . . .
H9 H 0.2840 1.0919 0.0788 0.062 Uiso 1 1 calc R U .
C10 C 0.3618(3) 1.1952(6) 0.0383(3) 0.0634(14) Uani 1 1 d . . .
H10 H 0.3591 1.2936 0.0667 0.076 Uiso 1 1 calc R U .
C11 C 0.4114(3) 1.1718(6) -0.0106(3) 0.0575(13) Uani 1 1 d . . .
C12 C 0.4132(2) 1.0233(5) -0.0522(3) 0.0500(10) Uani 1 1 d . . .
H12 H 0.4462 1.0041 -0.0855 0.060 Uiso 1 1 calc R U .
C13 C 0.4630(3) 1.3033(9) -0.0192(4) 0.088(2) Uani 1 1 d . . .
H13A H 0.4456 1.4045 -0.0404 0.131 Uiso 1 1 calc R U .
H13B H 0.4951 1.2605 -0.0521 0.131 Uiso 1 1 calc R U .
H13C H 0.4808 1.3277 0.0294 0.131 Uiso 1 1 calc R U .
C14 C 0.2946(2) 0.6470(5) 0.1661(2) 0.0497(10) Uani 1 1 d . . .
C15 C 0.2500 0.7500 0.2005(4) 0.0590(18) Uani 1 2 d S T P
H15 H 0.2500 0.7500 0.2531 0.071 Uiso 1 2 calc R U P
C16 C 0.3383(3) 0.5460(8) 0.2152(3) 0.0806(18) Uani 1 1 d . . .
H16A H 0.3342 0.4284 0.2033 0.121 Uiso 1 1 calc R U .
H16B H 0.3278 0.5638 0.2674 0.121 Uiso 1 1 calc R U .
H16C H 0.3808 0.5813 0.2063 0.121 Uiso 1 1 calc R U .

loop_
_atom_site_aniso_label
_atom_site_aniso_U_11
_atom_site_aniso_U_22
_atom_site_aniso_U_33
_atom_site_aniso_U_23
_atom_site_aniso_U_13
_atom_site_aniso_U_12
Ir1 0.03917(13) 0.02641(12) 0.02723(12) 0.000 0.000 -0.00038(8)
F1 0.0504(15) 0.076(2) 0.081(2) -0.0132(15) 0.0225(15) -0.0232(14)
F2 0.084(2) 0.078(2) 0.131(3) -0.071(2) 0.041(2) -0.0282(19)
F3 0.054(2) 0.238(7) 0.190(5) -0.105(5) 0.037(3) 0.013(3)
F4 0.223(7) 0.221(7) 0.109(4) 0.010(4) 0.101(5) 0.058(6)
F5 0.150(5) 0.139(5) 0.283(8) -0.139(5) 0.154(5) -0.061(4)
O1 0.0597(18) 0.0446(16) 0.0361(14) 0.0014(12) -0.0065(13) 0.0065(14)
N1 0.0460(19) 0.0311(16) 0.0371(16) -0.0038(12) -0.0104(14) -0.0038(14)
C1 0.0312(17) 0.0303(17) 0.0298(16) -0.0001(13) 0.0000(13) 0.0004(13)
C2 0.0362(17) 0.0314(17) 0.0367(18) -0.0001(15) -0.0031(14) -0.0027(16)
C3 0.0343(19) 0.047(2) 0.049(2) 0.0004(19) 0.0056(17) -0.0061(18)
C4 0.043(2) 0.055(3) 0.052(3) -0.012(2) 0.0093(19) 0.003(2)
C5 0.050(2) 0.047(2) 0.063(3) -0.023(2) 0.008(2) -0.007(2)
C6 0.039(2) 0.037(2) 0.054(2) -0.0109(18) 0.0067(18) -0.0073(17)
C7 0.059(4) 0.089(5) 0.080(4) -0.024(3) 0.029(3) -0.005(3)
C8 0.0379(19) 0.0337(18) 0.0377(19) 0.0023(15) -0.0082(15) -0.0069(15)
C9 0.061(3) 0.041(2) 0.053(3) -0.012(2) -0.003(2) -0.001(2)
C10 0.079(4) 0.039(2) 0.072(4) -0.016(3) -0.016(3) -0.011(2)
C11 0.063(3) 0.038(3) 0.071(3) 0.005(2) -0.024(2) -0.017(2)
C12 0.044(2) 0.045(2) 0.061(3) 0.006(2) -0.009(2) -0.0144(19)
C13 0.080(4) 0.053(3) 0.130(6) 0.008(4) -0.029(4) -0.036(3)
C14 0.071(3) 0.038(2) 0.040(2) 0.0042(18) -0.012(2) -0.007(2)
C15 0.099(6) 0.048(4) 0.031(3) 0.000 0.000 0.000(4)
C16 0.117(5) 0.073(4) 0.051(3) 0.008(3) -0.025(3) 0.018(4)

loop_
_atom_type_symbol
_atom_type_description
_atom_type_scat_dispersion_real
_atom_type_scat_dispersion_imag
_atom_type_scat_source
C C 0.0033 0.0016 'International Tables Vol C Tables 4.2.6.8 and 6.1.1.4'
H H 0.0000 0.0000 'International Tables Vol C Tables 4.2.6.8 and 6.1.1.4'
N N 0.0061 0.0033 'International Tables Vol C Tables 4.2.6.8 and 6.1.1.4'
O O 0.0106 0.0060 'International Tables Vol C Tables 4.2.6.8 and 6.1.1.4'
F F 0.0171 0.0103 'International Tables Vol C Tables 4.2.6.8 and 6.1.1.4'
Ir Ir -1.4442 7.9887 'International Tables Vol C Tables 4.2.6.8 and 6.1.1.4'

loop_
_geom_angle_atom_site_label_1
_geom_angle_atom_site_label_2
_geom_angle_atom_site_label_3
_geom_angle
_geom_angle_site_symmetry_1
_geom_angle_site_symmetry_3
C1 Ir1 C1 89.6(2) 2_565 .
C1 Ir1 N1 80.83(14) 2_565 2_565
C1 Ir1 N1 95.79(13) . 2_565
C1 Ir1 N1 95.79(13) 2_565 .
C1 Ir1 N1 80.83(14) . .
N1 Ir1 N1 175.28(17) 2_565 .
C1 Ir1 O1 90.80(13) 2_565 2_565
C1 Ir1 O1 175.59(13) . 2_565
N1 Ir1 O1 88.61(12) 2_565 2_565
N1 Ir1 O1 94.76(13) . 2_565
C1 Ir1 O1 175.59(13) 2_565 .
C1 Ir1 O1 90.80(13) . .
N1 Ir1 O1 94.76(13) 2_565 .
N1 Ir1 O1 88.61(12) . .
O1 Ir1 O1 89.15(16) 2_565 .
C14 O1 Ir1 124.6(3) . .
C9 N1 C8 119.1(4) . .
C9 N1 Ir1 124.2(3) . .
C8 N1 Ir1 116.7(2) . .
C6 C1 C2 117.5(3) . .
C6 C1 Ir1 127.6(3) . .
C2 C1 Ir1 114.9(3) . .
C3 C2 C1 119.1(3) . .
C3 C2 C8 125.7(4) . .
C1 C2 C8 115.2(3) . .
F1 C3 C2 119.7(4) . .
F1 C3 C4 116.4(4) . .
C2 C3 C4 123.9(4) . .
C5 C4 C3 115.0(4) . .
C5 C4 C7 123.2(4) . .
C3 C4 C7 121.8(4) . .
F2 C5 C6 118.0(4) . .
F2 C5 C4 118.3(4) . .
C6 C5 C4 123.7(4) . .
C5 C6 C1 120.8(4) . .
F5 C7 F3 109.4(7) . .
F5 C7 F4 105.5(7) . .
F3 C7 F4 100.4(7) . .
F5 C7 C4 115.9(5) . .
F3 C7 C4 113.0(6) . .
F4 C7 C4 111.4(6) . .
N1 C8 C12 119.7(4) . .
N1 C8 C2 112.4(3) . .
C12 C8 C2 127.9(4) . .
N1 C9 C10 122.7(5) . .
C9 C10 C11 120.0(5) . .
C10 C11 C12 118.0(4) . .
C10 C11 C13 121.6(5) . .
C12 C11 C13 120.4(6) . .
C11 C12 C8 120.6(5) . .
O1 C14 C15 126.8(5) . .
O1 C14 C16 114.4(5) . .
C15 C14 C16 118.8(5) . .
C14 C15 C14 128.1(6) 2_565 .

loop_
_geom_bond_atom_site_label_1
_geom_bond_atom_site_label_2
_geom_bond_distance
_geom_bond_site_symmetry_2
Ir1 C1 1.971(3) 2_565
Ir1 C1 1.971(3) .
Ir1 N1 2.034(3) 2_565
Ir1 N1 2.034(3) .
Ir1 O1 2.125(3) 2_565
Ir1 O1 2.125(3) .
F1 C3 1.352(5) .
F2 C5 1.348(5) .
F3 C7 1.274(8) .
F4 C7 1.309(9) .
F5 C7 1.223(8) .
O1 C14 1.276(5) .
N1 C9 1.344(5) .
N1 C8 1.365(5) .
C1 C6 1.398(5) .
C1 C2 1.420(5) .
C2 C3 1.377(6) .
C2 C8 1.473(5) .
C3 C4 1.392(6) .
C4 C5 1.390(6) .
C4 C7 1.508(7) .
C5 C6 1.357(6) .
C8 C12 1.392(5) .
C9 C10 1.360(7) .
C10 C11 1.376(8) .
C11 C12 1.390(7) .
C11 C13 1.522(7) .
C14 C15 1.392(6) .
C14 C16 1.504(7) .
C15 C14 1.392(6) 2_565
